data_7058587
loop_
_publ_author_name
'Arendt-Pindel, Agata'
'Marsza\/lek-Harych, Aleksandra'
'G\;ebarowska, El\.zbieta'
'G\;ebarowski, Tomasz'
'J\;edrzkiewicz, Dawid'
'Pl\;askowska, El\.zbieta'
'Zalewski, Dariusz'
'Gulia, Nurbey'
'Szafert, S\/lawomir'
'Ejfler, Jolanta'

_publ_section_title
;
 Design and functionalization of bioactive benzoxazines. An unexpected
 ortho-substitution effect
;
_journal_issue 30
_journal_name_full 'New Journal of Chemistry'
_journal_page_first 12042
_journal_paper_doi 10.1039/C8NJ06440G
_journal_volume 43
_journal_year 2019
_chemical_formula_moiety 'C24 H32 Br N O'
_chemical_formula_sum 'C24 H32 Br N O'
_chemical_formula_weight 430.41
_space_group_crystal_system monoclinic
_space_group_IT_number 15
_space_group_name_Hall '-C 2yc'
_space_group_name_H-M_alt 'C 1 2/c 1'
_symmetry_space_group_name_Hall '-C 2yc'
_symmetry_space_group_name_H-M 'C 1 2/c 1'
_atom_sites_solution_hydrogens mixed
_audit_creation_method SHELXL-2017/1
_audit_update_record
;
2018-08-06 deposited with the CCDC.    2019-07-02 downloaded from the CCDC.
;
_cell_angle_alpha 90
_cell_angle_beta 90.95(2)
_cell_angle_gamma 90
_cell_formula_units_Z 8
_cell_length_a 23.529(4)
_cell_length_b 8.275(2)
_cell_length_c 21.903(4)
_cell_measurement_reflns_used 13521
_cell_measurement_temperature 100(2)
_cell_measurement_theta_max 36.5510
_cell_measurement_theta_min 3.1780
_cell_volume 4264.0(15)
_computing_cell_refinement
;
CrysAlisPro, Agilent Technologies,
Version 1.171.37.31 (release 14-01-2014 CrysAlis171 .NET)
(compiled Jan 14 2014,18:38:05)
;
_computing_data_collection
;
CrysAlisPro, Agilent Technologies,
Version 1.171.37.31 (release 14-01-2014 CrysAlis171 .NET)
(compiled Jan 14 2014,18:38:05)
;
_computing_data_reduction
;
CrysAlisPro, Agilent Technologies,
Version 1.171.37.31 (release 14-01-2014 CrysAlis171 .NET)
(compiled Jan 14 2014,18:38:05)
;
_computing_structure_refinement 'SHELXL-2014/7 (Sheldrick, 2014)'
_computing_structure_solution 'SHELXL-2013/1 (Sheldrick, 2013)'
_diffrn_ambient_temperature 100(2)
_diffrn_detector_area_resol_mean 8.3359
_diffrn_measured_fraction_theta_full 0.998
_diffrn_measured_fraction_theta_max 0.941
_diffrn_measurement_device_type 'Xcalibur, Sapphire2, large Be window'
_diffrn_measurement_method '\w scans'
_diffrn_radiation_type MoK\a
_diffrn_radiation_wavelength 0.71073
_diffrn_reflns_av_R_equivalents 0.0506
_diffrn_reflns_av_unetI/netI 0.0690
_diffrn_reflns_Laue_measured_fraction_full 0.998
_diffrn_reflns_Laue_measured_fraction_max 0.941
_diffrn_reflns_limit_h_max 39
_diffrn_reflns_limit_h_min -39
_diffrn_reflns_limit_k_max 13
_diffrn_reflns_limit_k_min -13
_diffrn_reflns_limit_l_max 36
_diffrn_reflns_limit_l_min -31
_diffrn_reflns_number 36838
_diffrn_reflns_point_group_measured_fraction_full 0.998
_diffrn_reflns_point_group_measured_fraction_max 0.941
_diffrn_reflns_theta_full 26.000
_diffrn_reflns_theta_max 36.896
_diffrn_reflns_theta_min 3.197
_diffrn_source 'Enhance (Mo) X-ray Source'
_exptl_absorpt_coefficient_mu 1.941
_exptl_absorpt_correction_T_max 0.777
_exptl_absorpt_correction_T_min 0.455
_exptl_absorpt_correction_type analytical
_exptl_absorpt_process_details
;
CrysAlisPro, Agilent Technologies,
Version 1.171.37.31 (release 14-01-2014 CrysAlis171 .NET)
(compiled Jan 14 2014,18:38:05)
Analytical numeric absorption correction using a multifaceted crystal
            model based on expressions derived by R.C. Clark & J.S. Reid.
(Clark, R. C. & Reid, J. S. (1995). Acta Cryst. A51, 887-897)
Empirical absorption correction using spherical harmonics,
 implemented in SCALE3 ABSPACK scaling algorithm.
;
_exptl_crystal_colour colourless
_exptl_crystal_density_diffrn 1.341
_exptl_crystal_description block
_exptl_crystal_F_000 1808
_exptl_crystal_size_max 0.600
_exptl_crystal_size_mid 0.500
_exptl_crystal_size_min 0.220
_refine_diff_density_max 0.569
_refine_diff_density_min -0.437
_refine_diff_density_rms 0.079
_refine_ls_extinction_method none
_refine_ls_goodness_of_fit_ref 0.887
_refine_ls_hydrogen_treatment constr
_refine_ls_matrix_type full
_refine_ls_number_parameters 249
_refine_ls_number_reflns 10122
_refine_ls_number_restraints 0
_refine_ls_restrained_S_all 0.887
_refine_ls_R_factor_all 0.0824
_refine_ls_R_factor_gt 0.0370
_refine_ls_shift/su_max 0.001
_refine_ls_shift/su_mean 0.000
_refine_ls_structure_factor_coef Fsqd
_refine_ls_weighting_details 'w=1/[\s^2^(Fo^2^)+(0.0425P)^2^] where P=(Fo^2^+2Fc^2^)/3'
_refine_ls_weighting_scheme calc
_refine_ls_wR_factor_gt 0.0771
_refine_ls_wR_factor_ref 0.0843
_reflns_Friedel_coverage 0.000
_reflns_number_gt 5819
_reflns_number_total 10122
_reflns_threshold_expression 'I > 2\s(I)'
_cod_data_source_file c8nj06440g2.cif
_cod_data_source_block 2
_cod_depositor_comments 'Adding full bibliography for 7058586--7058596.cif.'
_cod_database_code 7058587
_shelx_shelxl_version_number 2017/1
_shelx_space_group_comment
;
The symmetry employed for this shelxl refinement is uniquely defined
by the following loop, which should always be used as a source of
symmetry information in preference to the above space-group names.
They are only intended as comments.
;
_shelx_estimated_absorpt_t_min 0.389
_shelx_estimated_absorpt_t_max 0.675

loop_
_space_group_symop_operation_xyz
'x, y, z'
'-x, y, -z+1/2'
'x+1/2, y+1/2, z'
'-x+1/2, y+1/2, -z+1/2'
'-x, -y, -z'
'x, -y, z-1/2'
'-x+1/2, -y+1/2, -z'
'x+1/2, -y+1/2, z-1/2'

loop_
_atom_site_label
_atom_site_type_symbol
_atom_site_fract_x
_atom_site_fract_y
_atom_site_fract_z
_atom_site_U_iso_or_equiv
_atom_site_adp_type
_atom_site_occupancy
_atom_site_site_symmetry_order
_atom_site_calc_flag
_atom_site_refinement_flags_posn
_atom_site_refinement_flags_adp
Br1 Br 0.50845(2) 1.39999(2) 0.34789(2) 0.02963(5) Uani 1 1 d . .
O1 O 0.23881(4) 0.68035(10) 0.27338(4) 0.01712(17) Uani 1 1 d . .
N1 N 0.32737(4) 0.53716(12) 0.29137(4) 0.01561(19) Uani 1 1 d . .
C1 C 0.47298(5) 1.20013(15) 0.32656(5) 0.0188(2) Uani 1 1 d . .
C2 C 0.50197(5) 1.05733(16) 0.33788(5) 0.0188(2) Uani 1 1 d . .
H2 H 0.538281 1.058457 0.357498 0.023 Uiso 1 1 calc R U
C3 C 0.47696(5) 0.91228(15) 0.32000(6) 0.0188(2) Uani 1 1 d . .
H3 H 0.496431 0.813590 0.327677 0.023 Uiso 1 1 calc R U
C4 C 0.42379(5) 0.90925(15) 0.29100(5) 0.0181(2) Uani 1 1 d . .
C5 C 0.39534(5) 1.05532(16) 0.28209(6) 0.0209(2) Uani 1 1 d . .
H5 H 0.358423 1.054421 0.263855 0.025 Uiso 1 1 calc R U
C6 C 0.41943(5) 1.20226(16) 0.29912(6) 0.0204(2) Uani 1 1 d . .
H6 H 0.399828 1.301094 0.292176 0.024 Uiso 1 1 calc R U
C7 C 0.39761(6) 0.75340(16) 0.26869(6) 0.0242(3) Uani 1 1 d . .
H7A H 0.428197 0.675140 0.259763 0.029 Uiso 1 1 calc R U
H7B H 0.376092 0.773942 0.230246 0.029 Uiso 1 1 calc R U
C8 C 0.35785(5) 0.68029(15) 0.31553(5) 0.0172(2) Uani 1 1 d . .
H8A H 0.380195 0.648804 0.352334 0.021 Uiso 1 1 calc R U
H8B H 0.329806 0.762813 0.327841 0.021 Uiso 1 1 calc R U
C9 C 0.28288(5) 0.57682(14) 0.24849(5) 0.0169(2) Uani 1 1 d . .
H9A H 0.265100 0.475453 0.233623 0.020 Uiso 1 1 calc R U
H9B H 0.299780 0.631711 0.212967 0.020 Uiso 1 1 calc R U
C10 C 0.22084(5) 0.63582(14) 0.33081(5) 0.0146(2) Uani 1 1 d . .
C11 C 0.17343(5) 0.71398(14) 0.35367(5) 0.0166(2) Uani 1 1 d . .
H11 H 0.154473 0.794306 0.329968 0.020 Uiso 1 1 calc R U
C12 C 0.15373(5) 0.67418(14) 0.41151(5) 0.0163(2) Uani 1 1 d . .
H12 H 0.121261 0.727977 0.426797 0.020 Uiso 1 1 calc R U
C13 C 0.18090(5) 0.55656(14) 0.44741(5) 0.0141(2) Uani 1 1 d . .
C14 C 0.22923(5) 0.48348(14) 0.42346(5) 0.0149(2) Uani 1 1 d . .
H14 H 0.248955 0.405463 0.447551 0.018 Uiso 1 1 calc R U
C15 C 0.24971(5) 0.52010(13) 0.36583(5) 0.0139(2) Uani 1 1 d . .
C16 C 0.30229(5) 0.44040(14) 0.34070(5) 0.0156(2) Uani 1 1 d . .
H16A H 0.330768 0.426281 0.374052 0.019 Uiso 1 1 calc R U
H16B H 0.292206 0.331971 0.324784 0.019 Uiso 1 1 calc R U
C17 C 0.16073(5) 0.50771(14) 0.51114(5) 0.0157(2) Uani 1 1 d . .
C18 C 0.11042(6) 0.61046(15) 0.53199(6) 0.0209(2) Uani 1 1 d . .
H18A H 0.122697 0.722864 0.537178 0.031 Uiso 1 1 calc R U
H18B H 0.096621 0.568915 0.570934 0.031 Uiso 1 1 calc R U
H18C H 0.079790 0.605276 0.501187 0.031 Uiso 1 1 calc R U
C19 C 0.21003(6) 0.53865(16) 0.55751(6) 0.0220(3) Uani 1 1 d . .
H19A H 0.243106 0.473873 0.546232 0.033 Uiso 1 1 calc R U
H19B H 0.197968 0.508127 0.598536 0.033 Uiso 1 1 calc R U
H19C H 0.220172 0.653499 0.557060 0.033 Uiso 1 1 calc R U
C20 C 0.14727(5) 0.32391(14) 0.51529(5) 0.0153(2) Uani 1 1 d . .
H20A H 0.183863 0.267243 0.509575 0.018 Uiso 1 1 d R U
H20B H 0.136293 0.303803 0.558056 0.018 Uiso 1 1 d R U
C21 C 0.10292(5) 0.23342(14) 0.47483(5) 0.0163(2) Uani 1 1 d . .
C22 C 0.04224(6) 0.29862(17) 0.48068(6) 0.0240(3) Uani 1 1 d . .
H22A H 0.032956 0.308611 0.523971 0.036 Uiso 1 1 calc R U
H22B H 0.015469 0.223999 0.460701 0.036 Uiso 1 1 calc R U
H22C H 0.039516 0.404906 0.461118 0.036 Uiso 1 1 calc R U
C23 C 0.10298(6) 0.05776(15) 0.49819(6) 0.0232(3) Uani 1 1 d . .
H23A H 0.141276 0.012341 0.494938 0.035 Uiso 1 1 calc R U
H23B H 0.076265 -0.006707 0.473513 0.035 Uiso 1 1 calc R U
H23C H 0.091429 0.055923 0.540964 0.035 Uiso 1 1 calc R U
C24 C 0.11899(6) 0.23052(16) 0.40712(6) 0.0227(3) Uani 1 1 d . .
H24A H 0.116960 0.340335 0.390472 0.034 Uiso 1 1 calc R U
H24B H 0.092496 0.160484 0.384462 0.034 Uiso 1 1 calc R U
H24C H 0.157754 0.188893 0.403239 0.034 Uiso 1 1 calc R U

loop_
_atom_site_aniso_label
_atom_site_aniso_U_11
_atom_site_aniso_U_22
_atom_site_aniso_U_33
_atom_site_aniso_U_23
_atom_site_aniso_U_13
_atom_site_aniso_U_12
Br1 0.03438(8) 0.02153(7) 0.03294(8) -0.00348(6) -0.00104(6) -0.00778(6)
O1 0.0187(4) 0.0176(4) 0.0152(4) 0.0039(3) 0.0020(3) 0.0026(3)
N1 0.0163(5) 0.0164(4) 0.0142(4) -0.0005(4) 0.0016(4) -0.0019(4)
C1 0.0203(6) 0.0186(5) 0.0174(5) -0.0010(4) 0.0030(4) -0.0032(5)
C2 0.0139(5) 0.0232(6) 0.0191(6) 0.0017(4) -0.0009(4) -0.0001(4)
C3 0.0175(5) 0.0203(6) 0.0188(5) 0.0030(4) 0.0051(4) 0.0018(5)
C4 0.0179(5) 0.0222(6) 0.0143(5) -0.0002(4) 0.0060(4) -0.0041(5)
C5 0.0130(5) 0.0303(6) 0.0194(6) 0.0028(5) 0.0010(4) -0.0011(5)
C6 0.0186(6) 0.0226(6) 0.0201(6) 0.0025(5) 0.0031(5) 0.0038(5)
C7 0.0259(7) 0.0263(6) 0.0205(6) -0.0041(5) 0.0084(5) -0.0088(5)
C8 0.0162(5) 0.0197(5) 0.0157(5) -0.0021(4) 0.0017(4) -0.0032(4)
C9 0.0184(5) 0.0181(5) 0.0141(5) -0.0016(4) 0.0022(4) -0.0007(4)
C10 0.0154(5) 0.0145(5) 0.0141(5) 0.0009(4) -0.0002(4) -0.0013(4)
C11 0.0171(5) 0.0147(5) 0.0181(6) 0.0019(4) -0.0019(4) 0.0018(4)
C12 0.0148(5) 0.0153(5) 0.0190(5) -0.0020(4) 0.0012(4) 0.0009(4)
C13 0.0144(5) 0.0138(5) 0.0142(5) -0.0006(4) 0.0008(4) -0.0011(4)
C14 0.0147(5) 0.0134(5) 0.0165(5) 0.0021(4) -0.0015(4) 0.0003(4)
C15 0.0131(5) 0.0129(5) 0.0159(5) -0.0003(4) -0.0002(4) -0.0008(4)
C16 0.0151(5) 0.0151(5) 0.0168(5) 0.0013(4) 0.0024(4) 0.0010(4)
C17 0.0169(5) 0.0152(5) 0.0152(5) -0.0002(4) 0.0015(4) 0.0003(4)
C18 0.0245(6) 0.0176(5) 0.0207(6) -0.0007(5) 0.0083(5) 0.0030(5)
C19 0.0234(6) 0.0247(6) 0.0180(6) -0.0029(5) 0.0001(5) -0.0028(5)
C20 0.0165(5) 0.0158(5) 0.0137(5) 0.0023(4) 0.0010(4) 0.0009(4)
C21 0.0168(5) 0.0151(5) 0.0169(5) 0.0006(4) 0.0007(4) 0.0002(4)
C22 0.0180(6) 0.0261(6) 0.0280(7) 0.0000(5) -0.0014(5) 0.0014(5)
C23 0.0274(7) 0.0167(5) 0.0254(6) 0.0018(5) -0.0012(5) -0.0031(5)
C24 0.0250(7) 0.0228(6) 0.0201(6) -0.0017(5) 0.0010(5) -0.0057(5)

loop_
_atom_type_symbol
_atom_type_description
_atom_type_scat_dispersion_real
_atom_type_scat_dispersion_imag
_atom_type_scat_source
C C 0.0033 0.0016 'International Tables Vol C Tables 4.2.6.8 and 6.1.1.4'
H H 0.0000 0.0000 'International Tables Vol C Tables 4.2.6.8 and 6.1.1.4'
Br Br -0.2901 2.4595 'International Tables Vol C Tables 4.2.6.8 and 6.1.1.4'
N N 0.0061 0.0033 'International Tables Vol C Tables 4.2.6.8 and 6.1.1.4'
O O 0.0106 0.0060 'International Tables Vol C Tables 4.2.6.8 and 6.1.1.4'

loop_
_geom_angle_atom_site_label_1
_geom_angle_atom_site_label_2
_geom_angle_atom_site_label_3
_geom_angle
C10 O1 C9 114.43(9)
C9 N1 C16 107.91(9)
C9 N1 C8 113.33(10)
C16 N1 C8 111.73(9)
C2 C1 C6 121.98(12)
C2 C1 Br1 118.94(10)
C6 C1 Br1 119.07(10)
C1 C2 C3 118.77(11)
C1 C2 H2 120.6
C3 C2 H2 120.6
C2 C3 C4 121.09(11)
C2 C3 H3 119.5
C4 C3 H3 119.5
C5 C4 C3 118.26(11)
C5 C4 C7 120.26(12)
C3 C4 C7 121.47(12)
C6 C5 C4 121.89(12)
C6 C5 H5 119.1
C4 C5 H5 119.1
C1 C6 C5 117.95(12)
C1 C6 H6 121.0
C5 C6 H6 121.0
C4 C7 C8 111.92(10)
C4 C7 H7A 109.2
C8 C7 H7A 109.2
C4 C7 H7B 109.2
C8 C7 H7B 109.2
H7A C7 H7B 107.9
N1 C8 C7 112.11(10)
N1 C8 H8A 109.2
C7 C8 H8A 109.2
N1 C8 H8B 109.2
C7 C8 H8B 109.2
H8A C8 H8B 107.9
N1 C9 O1 113.95(9)
N1 C9 H9A 108.8
O1 C9 H9A 108.8
N1 C9 H9B 108.8
O1 C9 H9B 108.8
H9A C9 H9B 107.7
O1 C10 C11 117.57(10)
O1 C10 C15 121.92(10)
C11 C10 C15 120.48(10)
C10 C11 C12 119.85(11)
C10 C11 H11 120.1
C12 C11 H11 120.1
C11 C12 C13 121.25(11)
C11 C12 H12 119.4
C13 C12 H12 119.4
C14 C13 C12 117.20(10)
C14 C13 C17 119.52(10)
C12 C13 C17 123.27(10)
C15 C14 C13 122.83(10)
C15 C14 H14 118.6
C13 C14 H14 118.6
C14 C15 C10 118.36(10)
C14 C15 C16 122.15(10)
C10 C15 C16 119.48(10)
N1 C16 C15 111.65(9)
N1 C16 H16A 109.3
C15 C16 H16A 109.3
N1 C16 H16B 109.3
C15 C16 H16B 109.3
H16A C16 H16B 108.0
C18 C17 C13 112.12(10)
C18 C17 C19 106.64(10)
C13 C17 C19 108.23(10)
C18 C17 C20 111.45(10)
C13 C17 C20 112.11(9)
C19 C17 C20 105.90(9)
C17 C18 H18A 109.5
C17 C18 H18B 109.5
H18A C18 H18B 109.5
C17 C18 H18C 109.5
H18A C18 H18C 109.5
H18B C18 H18C 109.5
C17 C19 H19A 109.5
C17 C19 H19B 109.5
H19A C19 H19B 109.5
C17 C19 H19C 109.5
H19A C19 H19C 109.5
H19B C19 H19C 109.5
C21 C20 C17 125.05(10)
C21 C20 H20A 106.1
C17 C20 H20A 106.1
C21 C20 H20B 106.0
C17 C20 H20B 106.0
H20A C20 H20B 106.3
C22 C21 C24 109.30(10)
C22 C21 C23 107.44(10)
C24 C21 C23 107.87(10)
C22 C21 C20 113.64(10)
C24 C21 C20 112.65(10)
C23 C21 C20 105.60(10)
C21 C22 H22A 109.5
C21 C22 H22B 109.5
H22A C22 H22B 109.5
C21 C22 H22C 109.5
H22A C22 H22C 109.5
H22B C22 H22C 109.5
C21 C23 H23A 109.5
C21 C23 H23B 109.5
H23A C23 H23B 109.5
C21 C23 H23C 109.5
H23A C23 H23C 109.5
H23B C23 H23C 109.5
C21 C24 H24A 109.5
C21 C24 H24B 109.5
H24A C24 H24B 109.5
C21 C24 H24C 109.5
H24A C24 H24C 109.5
H24B C24 H24C 109.5

loop_
_geom_bond_atom_site_label_1
_geom_bond_atom_site_label_2
_geom_bond_distance
Br1 C1 1.9072(13)
O1 C10 1.3837(14)
O1 C9 1.4577(15)
N1 C9 1.4327(16)
N1 C16 1.4757(15)
N1 C8 1.4781(15)
C1 C2 1.3848(18)
C1 C6 1.3870(18)
C2 C3 1.3902(18)
C2 H2 0.9500
C3 C4 1.3940(18)
C3 H3 0.9500
C4 C5 1.3939(18)
C4 C7 1.5070(18)
C5 C6 1.3899(18)
C5 H5 0.9500
C6 H6 0.9500
C7 C8 1.5252(17)
C7 H7A 0.9900
C7 H7B 0.9900
C8 H8A 0.9900
C8 H8B 0.9900
C9 H9A 0.9900
C9 H9B 0.9900
C10 C11 1.3898(17)
C10 C15 1.3963(16)
C11 C12 1.3956(17)
C11 H11 0.9500
C12 C13 1.3992(16)
C12 H12 0.9500
C13 C14 1.3978(16)
C13 C17 1.5360(16)
C14 C15 1.3918(16)
C14 H14 0.9500
C15 C16 1.5137(16)
C16 H16A 0.9900
C16 H16B 0.9900
C17 C18 1.5332(17)
C17 C19 1.5501(17)
C17 C20 1.5565(17)
C18 H18A 0.9800
C18 H18B 0.9800
C18 H18C 0.9800
C19 H19A 0.9800
C19 H19B 0.9800
C19 H19C 0.9800
C20 C21 1.5506(17)
C20 H20A 0.9901
C20 H20B 0.9900
C21 C22 1.5337(18)
C21 C24 1.5367(18)
C21 C23 1.5410(17)
C22 H22A 0.9800
C22 H22B 0.9800
C22 H22C 0.9800
C23 H23A 0.9800
C23 H23B 0.9800
C23 H23C 0.9800
C24 H24A 0.9800
C24 H24B 0.9800
C24 H24C 0.9800
